data_2311607
loop_
_publ_author_name
'Fujisawa, Kiyoshi'
'Takisawa, Hideyuki'

_publ_section_title
;
 {Tris[3-(adamantan-1-yl)-5-isopropylpyrazol-1-yl-\kN(2)]hydroborato}thallium(I):
 the scorpionate with the&#x00A0;most bulk?
;
_journal_issue 'Pt 9'
_journal_name_full 'Acta crystallographica. Section C, Crystal structure communications'
_journal_page_first 986
_journal_page_last 989
_journal_paper_doi 10.1107/S0108270113021677
_journal_volume 69
_journal_year 2013
_chemical_formula_iupac '[Tl (C48 H70 B N6)]'
_chemical_formula_moiety 'C48 H70 B N6 Tl'
_chemical_formula_sum 'C48 H70 B N6 Tl'
_chemical_formula_weight 946.30
_chemical_name_systematic {Tris[3-(adamantan-1-yl)-5-isopropylpyrazol-1-yl-\k<i>N</i>^2^]hydroborato}thallium(I)
_space_group_IT_number 14
_space_group_name_Hall '-P 2yn'
_space_group_name_H-M_alt 'P 1 21/n 1'
_symmetry_cell_setting monoclinic
_symmetry_space_group_name_Hall '-P 2yn'
_symmetry_space_group_name_H-M 'P 1 21/n 1'
_atom_sites_solution_hydrogens geom
_atom_sites_solution_primary direct
_atom_sites_solution_secondary difmap
_cell_angle_alpha 90.0000
_cell_angle_beta 103.6620(14)
_cell_angle_gamma 90.0000
_cell_formula_units_Z 4
_cell_length_a 14.6558(17)
_cell_length_b 11.6017(13)
_cell_length_c 27.148(4)
_cell_measurement_reflns_used 13331
_cell_measurement_temperature 198
_cell_measurement_theta_max 27.50
_cell_measurement_theta_min 3.00
_cell_volume 4485.4(10)
_computing_cell_refinement 'CrystalClear (Rigaku, 2008)'
_computing_data_collection 'CrystalClear (Rigaku, 2008)'
_computing_data_reduction 'CrystalClear (Rigaku, 2008)'
_computing_molecular_graphics 'CrystalStructure (Rigaku, 2010)'
_computing_publication_material 'CrystalStructure (Rigaku, 2010)'
_computing_structure_refinement 'SHELXL97 (Sheldrick, 2008)'
_computing_structure_solution 'SIR92 (Altomare <i>et al.</i>, 1994)'
_diffrn_ambient_temperature 198
_diffrn_detector_area_resol_mean 7.314
_diffrn_measured_fraction_theta_full 0.994
_diffrn_measured_fraction_theta_max 0.994
_diffrn_measurement_device_type 'Rigaku Mercury70'
_diffrn_measurement_method \w
_diffrn_radiation_type 'Mo K\a'
_diffrn_radiation_wavelength 0.71075
_diffrn_reflns_av_R_equivalents 0.0215
_diffrn_reflns_limit_h_max 14
_diffrn_reflns_limit_h_min -19
_diffrn_reflns_limit_k_max 15
_diffrn_reflns_limit_k_min -12
_diffrn_reflns_limit_l_max 35
_diffrn_reflns_limit_l_min -33
_diffrn_reflns_number 33700
_diffrn_reflns_theta_full 27.50
_diffrn_reflns_theta_max 27.50
_diffrn_standards_number 0
_exptl_absorpt_coefficient_mu 3.635
_exptl_absorpt_correction_T_max 0.403
_exptl_absorpt_correction_T_min 0.227
_exptl_absorpt_correction_type multi-scan
_exptl_absorpt_process_details '(REQAB; Rigaku, 1998)'
_exptl_crystal_colour colorless
_exptl_crystal_density_diffrn 1.401
_exptl_crystal_density_method 'not measured'
_exptl_crystal_description prism
_exptl_crystal_F_000 1944.00
_exptl_crystal_size_max 0.350
_exptl_crystal_size_mid 0.300
_exptl_crystal_size_min 0.250
_refine_diff_density_max 0.900
_refine_diff_density_min -1.760
_refine_ls_extinction_method none
_refine_ls_goodness_of_fit_ref 0.988
_refine_ls_hydrogen_treatment constr
_refine_ls_number_parameters 505
_refine_ls_number_reflns 10228
_refine_ls_number_restraints 0
_refine_ls_R_factor_gt 0.0289
_refine_ls_shift/su_max 0.002
_refine_ls_structure_factor_coef Fsqd
_refine_ls_weighting_details 'w = 1/[\s^2^(Fo^2^)+(0.1000P)^2^+0.0000P] where P=(Fo^2^+2Fc^2^)/3'
_refine_ls_weighting_scheme calc
_refine_ls_wR_factor_ref 0.1240
_reflns_number_gt 9490
_reflns_number_total 10228
_reflns_threshold_expression F^2^>2\s(F^2^)
_cod_data_source_file yp3044sup1.cif
_cod_data_source_block I
_cod_original_cell_volume 4485.4(9)
_cod_original_sg_symbol_H-M 'P 21/n'
_cod_database_code 2311607

loop_
_symmetry_equiv_pos_site_id
_symmetry_equiv_pos_as_xyz
1 +X,+Y,+Z
2 1/2-X,1/2+Y,1/2-Z
3 -X,-Y,-Z
4 1/2+X,1/2-Y,1/2+Z

loop_
_atom_site_type_symbol
_atom_site_label
_atom_site_fract_x
_atom_site_fract_y
_atom_site_fract_z
_atom_site_U_iso_or_equiv
_atom_site_adp_type
_atom_site_calc_flag
_atom_site_refinement_flags
_atom_site_occupancy
_atom_site_symmetry_multiplicity
Tl Tl1 0.678187(9) 0.222734(11) 0.874465(5) 0.02179(7) Uani d . 1.0 4
N N11 0.5759(2) 0.3977(3) 0.86077(11) 0.0210(6) Uani d . 1.0 4
N N12 0.6029(2) 0.4931(3) 0.89066(11) 0.0195(6) Uani d . 1.0 4
N N21 0.7858(3) 0.3895(3) 0.86776(12) 0.0231(6) Uani d . 1.0 4
N N22 0.7783(2) 0.4939(3) 0.89098(11) 0.0202(6) Uani d . 1.0 4
N N31 0.7131(3) 0.3104(3) 0.96260(11) 0.0215(6) Uani d . 1.0 4
N N32 0.7256(2) 0.4271(3) 0.96903(11) 0.0200(6) Uani d . 1.0 4
C C130 0.4294(3) 0.3175(3) 0.80374(13) 0.0214(7) Uani d . 1.0 4
C C131 0.4816(4) 0.2775(4) 0.76401(16) 0.0292(9) Uani d . 1.0 4
C C132 0.4112(3) 0.2141(3) 0.83527(16) 0.0277(9) Uani d . 1.0 4
C C133 0.3344(3) 0.3669(4) 0.77607(16) 0.0306(8) Uani d . 1.0 4
C C134 0.4244(4) 0.1846(5) 0.73001(17) 0.0384(10) Uani d . 1.0 4
C C135 0.4073(4) 0.0827(4) 0.76180(19) 0.0419(11) Uani d . 1.0 4
C C136 0.3535(4) 0.1229(4) 0.80081(18) 0.0368(10) Uani d . 1.0 4
C C137 0.2594(4) 0.1744(4) 0.7731(2) 0.0425(11) Uani d . 1.0 4
C C138 0.2756(4) 0.2765(4) 0.7411(2) 0.0424(12) Uani d . 1.0 4
C C139 0.3294(5) 0.2362(6) 0.70230(19) 0.0484(13) Uani d . 1.0 4
C C140 0.4844(3) 0.4093(3) 0.83896(13) 0.0214(7) Uani d . 1.0 4
C C150 0.4515(3) 0.5131(4) 0.85443(14) 0.0250(7) Uani d . 1.0 4
C C160 0.5276(3) 0.5639(3) 0.88733(13) 0.0201(7) Uani d . 1.0 4
C C170 0.5305(3) 0.6752(3) 0.91583(14) 0.0246(7) Uani d . 1.0 4
C C180 0.5206(4) 0.6514(4) 0.96972(16) 0.0373(10) Uani d . 1.0 4
C C190 0.4551(4) 0.7584(4) 0.8878(2) 0.0407(11) Uani d . 1.0 4
C C230 0.8869(3) 0.2973(4) 0.81775(14) 0.0230(7) Uani d . 1.0 4
C C231 0.8058(3) 0.2576(4) 0.77386(15) 0.0275(8) Uani d . 1.0 4
C C232 0.9186(3) 0.1964(4) 0.85496(14) 0.0287(8) Uani d . 1.0 4
C C233 0.9703(3) 0.3303(4) 0.79540(16) 0.0332(9) Uani d . 1.0 4
C C234 0.8352(3) 0.1527(4) 0.74683(16) 0.0348(9) Uani d . 1.0 4
C C235 0.8643(4) 0.0545(4) 0.78446(17) 0.0380(10) Uani d . 1.0 4
C C236 0.9479(4) 0.0921(4) 0.82714(18) 0.0378(10) Uani d . 1.0 4
C C237 1.0296(4) 0.1283(5) 0.80477(19) 0.0436(11) Uani d . 1.0 4
C C238 1.0009(4) 0.2263(5) 0.76785(19) 0.0397(12) Uani d . 1.0 4
C C239 0.9186(4) 0.1877(5) 0.72467(17) 0.0424(11) Uani d . 1.0 4
C C240 0.8577(3) 0.3979(3) 0.84541(13) 0.0219(7) Uani d . 1.0 4
C C250 0.8967(3) 0.5090(3) 0.85372(14) 0.0255(8) Uani d . 1.0 4
C C260 0.8465(3) 0.5666(3) 0.88350(13) 0.0227(7) Uani d . 1.0 4
C C270 0.8604(3) 0.6878(4) 0.90385(15) 0.0267(8) Uani d . 1.0 4
C C280 0.8044(5) 0.7766(4) 0.8674(2) 0.0486(14) Uani d . 1.0 4
C C290 0.9650(4) 0.7201(4) 0.9169(3) 0.0531(16) Uani d . 1.0 4
C C330 0.7391(3) 0.1337(3) 1.01505(13) 0.0207(7) Uani d . 1.0 4
C C331 0.8116(3) 0.0749(3) 0.99069(14) 0.0251(7) Uani d . 1.0 4
C C332 0.6412(3) 0.0834(3) 0.99163(15) 0.0261(8) Uani d . 1.0 4
C C333 0.7647(3) 0.1027(3) 1.07242(14) 0.0280(8) Uani d . 1.0 4
C C334 0.8093(3) -0.0566(4) 0.99784(15) 0.0322(9) Uani d . 1.0 4
C C335 0.7118(4) -0.1027(4) 0.97381(16) 0.0360(10) Uani d . 1.0 4
C C336 0.6395(3) -0.0469(4) 0.99830(17) 0.0340(9) Uani d . 1.0 4
C C337 0.6651(4) -0.0755(4) 1.05563(19) 0.0426(11) Uani d . 1.0 4
C C338 0.7623(4) -0.0284(4) 1.07959(16) 0.0364(10) Uani d . 1.0 4
C C339 0.8346(4) -0.0841(4) 1.05492(17) 0.0388(10) Uani d . 1.0 4
C C340 0.7409(3) 0.2626(3) 1.00804(14) 0.0198(7) Uani d . 1.0 4
C C350 0.7709(3) 0.3479(3) 1.04490(14) 0.0249(7) Uani d . 1.0 4
C C360 0.7614(3) 0.4511(3) 1.01904(13) 0.0224(7) Uani d . 1.0 4
C C370 0.7915(3) 0.5681(3) 1.03983(14) 0.0276(8) Uani d . 1.0 4
C C380 0.8947(4) 0.5858(4) 1.04030(19) 0.0417(11) Uani d . 1.0 4
C C390 0.7747(5) 0.5837(4) 1.09298(18) 0.0475(13) Uani d . 1.0 4
B B1 0.7042(3) 0.5110(4) 0.92299(14) 0.0196(7) Uani d . 1.0 4
H H1 0.7096 0.5917 0.9362 0.0235 Uiso calc R 1.0 4
H H2 0.4918 0.3439 0.7430 0.0350 Uiso calc R 1.0 4
H H3 0.5438 0.2460 0.7812 0.0350 Uiso calc R 1.0 4
H H4 0.4718 0.1805 0.8536 0.0333 Uiso calc R 1.0 4
H H5 0.3769 0.2399 0.8606 0.0333 Uiso calc R 1.0 4
H H6 0.3445 0.4344 0.7557 0.0368 Uiso calc R 1.0 4
H H7 0.2998 0.3932 0.8012 0.0368 Uiso calc R 1.0 4
H H8 0.4594 0.1583 0.7046 0.0461 Uiso calc R 1.0 4
H H9 0.4681 0.0484 0.7795 0.0503 Uiso calc R 1.0 4
H H10 0.3705 0.0230 0.7396 0.0503 Uiso calc R 1.0 4
H H11 0.3423 0.0558 0.8217 0.0441 Uiso calc R 1.0 4
H H12 0.2217 0.1152 0.7511 0.0509 Uiso calc R 1.0 4
H H13 0.2241 0.1999 0.7981 0.0509 Uiso calc R 1.0 4
H H14 0.2140 0.3106 0.7233 0.0509 Uiso calc R 1.0 4
H H15 0.3399 0.3023 0.6812 0.0581 Uiso calc R 1.0 4
H H16 0.2922 0.1775 0.6797 0.0581 Uiso calc R 1.0 4
H H17 0.3894 0.5428 0.8444 0.0300 Uiso calc R 1.0 4
H H18 0.5932 0.7117 0.9181 0.0295 Uiso calc R 1.0 4
H H19 0.5715 0.6005 0.9870 0.0447 Uiso calc R 1.0 4
H H20 0.4600 0.6142 0.9684 0.0447 Uiso calc R 1.0 4
H H21 0.5239 0.7242 0.9883 0.0447 Uiso calc R 1.0 4
H H22 0.3929 0.7239 0.8847 0.0488 Uiso calc R 1.0 4
H H23 0.4649 0.7739 0.8539 0.0488 Uiso calc R 1.0 4
H H24 0.4590 0.8307 0.9068 0.0488 Uiso calc R 1.0 4
H H25 0.7506 0.2374 0.7873 0.0330 Uiso calc R 1.0 4
H H26 0.7874 0.3215 0.7493 0.0330 Uiso calc R 1.0 4
H H27 0.9722 0.2213 0.8824 0.0344 Uiso calc R 1.0 4
H H28 0.8665 0.1740 0.8705 0.0344 Uiso calc R 1.0 4
H H29 1.0235 0.3561 0.8229 0.0398 Uiso calc R 1.0 4
H H30 0.9522 0.3950 0.7713 0.0398 Uiso calc R 1.0 4
H H31 0.7815 0.1275 0.7188 0.0418 Uiso calc R 1.0 4
H H32 0.8821 -0.0136 0.7668 0.0456 Uiso calc R 1.0 4
H H33 0.8108 0.0326 0.7990 0.0456 Uiso calc R 1.0 4
H H34 0.9676 0.0271 0.8515 0.0453 Uiso calc R 1.0 4
H H35 1.0832 0.1526 0.8324 0.0523 Uiso calc R 1.0 4
H H36 1.0500 0.0619 0.7872 0.0523 Uiso calc R 1.0 4
H H37 1.0553 0.2489 0.7535 0.0476 Uiso calc R 1.0 4
H H38 0.9381 0.1216 0.7065 0.0508 Uiso calc R 1.0 4
H H39 0.8998 0.2516 0.7002 0.0508 Uiso calc R 1.0 4
H H40 0.9474 0.5388 0.8414 0.0306 Uiso calc R 1.0 4
H H41 0.8380 0.6906 0.9359 0.0320 Uiso calc R 1.0 4
H H42 0.7374 0.7580 0.8606 0.0584 Uiso calc R 1.0 4
H H43 0.8248 0.7754 0.8355 0.0584 Uiso calc R 1.0 4
H H44 0.8151 0.8535 0.8826 0.0584 Uiso calc R 1.0 4
H H45 0.9893 0.7156 0.8863 0.0637 Uiso calc R 1.0 4
H H46 0.9998 0.6665 0.9425 0.0637 Uiso calc R 1.0 4
H H47 0.9726 0.7988 0.9304 0.0637 Uiso calc R 1.0 4
H H48 0.8751 0.1045 1.0065 0.0301 Uiso calc R 1.0 4
H H49 0.7975 0.0934 0.9541 0.0301 Uiso calc R 1.0 4
H H50 0.5945 0.1192 1.0079 0.0313 Uiso calc R 1.0 4
H H51 0.6233 0.1023 0.9550 0.0313 Uiso calc R 1.0 4
H H52 0.8282 0.1321 1.0883 0.0336 Uiso calc R 1.0 4
H H53 0.7195 0.1398 1.0894 0.0336 Uiso calc R 1.0 4
H H54 0.8561 -0.0936 0.9814 0.0386 Uiso calc R 1.0 4
H H55 0.7108 -0.1873 0.9783 0.0432 Uiso calc R 1.0 4
H H56 0.6960 -0.0859 0.9370 0.0432 Uiso calc R 1.0 4
H H57 0.5755 -0.0773 0.9823 0.0408 Uiso calc R 1.0 4
H H58 0.6183 -0.0407 1.0721 0.0512 Uiso calc R 1.0 4
H H59 0.6643 -0.1601 1.0605 0.0512 Uiso calc R 1.0 4
H H60 0.7784 -0.0466 1.1166 0.0437 Uiso calc R 1.0 4
H H61 0.8351 -0.1686 1.0601 0.0466 Uiso calc R 1.0 4
H H62 0.8980 -0.0540 1.0707 0.0466 Uiso calc R 1.0 4
H H63 0.7932 0.3368 1.0804 0.0299 Uiso calc R 1.0 4
H H64 0.7537 0.6271 1.0169 0.0331 Uiso calc R 1.0 4
H H65 0.9034 0.5781 1.0057 0.0501 Uiso calc R 1.0 4
H H66 0.9327 0.5277 1.0621 0.0501 Uiso calc R 1.0 4
H H67 0.9144 0.6629 1.0533 0.0501 Uiso calc R 1.0 4
H H68 0.8105 0.5255 1.1158 0.0570 Uiso calc R 1.0 4
H H69 0.7076 0.5747 1.0916 0.0570 Uiso calc R 1.0 4
H H70 0.7953 0.6608 1.1056 0.0570 Uiso calc R 1.0 4

loop_
_atom_site_aniso_label
_atom_site_aniso_U_11
_atom_site_aniso_U_22
_atom_site_aniso_U_33
_atom_site_aniso_U_12
_atom_site_aniso_U_13
_atom_site_aniso_U_23
Tl1 0.02389(11) 0.01620(10) 0.02477(10) -0.00004(4) 0.00470(7) -0.00422(4)
N11 0.0244(15) 0.0165(14) 0.0216(14) 0.0007(12) 0.0040(11) -0.0042(11)
N12 0.0213(15) 0.0158(13) 0.0216(13) -0.0026(11) 0.0051(11) -0.0023(11)
N21 0.0250(16) 0.0159(13) 0.0307(16) -0.0024(12) 0.0112(13) -0.0089(12)
N22 0.0232(15) 0.0132(13) 0.0246(14) -0.0003(11) 0.0063(11) -0.0042(11)
N31 0.0249(16) 0.0120(13) 0.0273(15) -0.0004(12) 0.0056(12) -0.0055(12)
N32 0.0227(15) 0.0133(13) 0.0229(14) -0.0002(11) 0.0031(11) -0.0039(11)
C130 0.0217(17) 0.0196(16) 0.0230(16) -0.0034(13) 0.0056(13) -0.0009(13)
C131 0.026(2) 0.034(3) 0.029(2) -0.0051(15) 0.0099(17) -0.0069(14)
C132 0.029(3) 0.0242(19) 0.032(2) -0.0054(14) 0.0113(17) 0.0022(14)
C133 0.0240(19) 0.0241(18) 0.040(2) -0.0025(15) -0.0011(16) -0.0025(16)
C134 0.041(3) 0.043(3) 0.032(2) -0.005(2) 0.0088(18) -0.0184(19)
C135 0.043(3) 0.028(2) 0.051(3) -0.0009(19) 0.004(2) -0.0147(19)
C136 0.039(3) 0.0240(19) 0.048(3) -0.0133(17) 0.0122(19) -0.0039(18)
C137 0.029(3) 0.039(3) 0.059(3) -0.0166(19) 0.008(2) -0.015(3)
C138 0.028(3) 0.039(3) 0.049(3) -0.0003(17) -0.014(2) -0.0126(19)
C139 0.046(4) 0.060(4) 0.031(3) -0.011(3) -0.007(2) -0.007(3)
C140 0.0200(17) 0.0189(16) 0.0257(16) -0.0031(13) 0.0066(13) 0.0001(13)
C150 0.0175(17) 0.0247(17) 0.0324(19) -0.0020(14) 0.0051(14) -0.0029(14)
C160 0.0211(17) 0.0172(15) 0.0229(16) -0.0014(13) 0.0069(13) -0.0019(13)
C170 0.0230(18) 0.0171(16) 0.0343(19) 0.0010(13) 0.0082(14) -0.0053(14)
C180 0.050(3) 0.030(2) 0.035(2) 0.0019(19) 0.0156(19) -0.0081(17)
C190 0.042(3) 0.026(2) 0.052(3) 0.015(2) 0.007(3) -0.006(2)
C230 0.0193(17) 0.0288(17) 0.0211(16) 0.0020(15) 0.0050(14) -0.0037(14)
C231 0.0229(19) 0.0350(19) 0.0241(18) -0.0019(16) 0.0042(15) -0.0059(16)
C232 0.025(2) 0.036(2) 0.0222(17) 0.0067(17) 0.0014(14) 0.0007(16)
C233 0.024(2) 0.042(3) 0.036(2) -0.0014(17) 0.0128(16) -0.0050(18)
C234 0.027(2) 0.045(3) 0.032(2) 0.0031(18) 0.0047(16) -0.0159(18)
C235 0.038(3) 0.031(2) 0.046(3) 0.0041(18) 0.0123(19) -0.0134(18)
C236 0.035(3) 0.033(3) 0.045(3) 0.0111(18) 0.0084(19) -0.0036(18)
C237 0.031(3) 0.050(3) 0.050(3) 0.016(2) 0.010(2) -0.013(3)
C238 0.026(3) 0.058(4) 0.039(3) 0.0055(18) 0.015(2) -0.0129(19)
C239 0.039(3) 0.060(3) 0.031(2) 0.007(3) 0.0144(19) -0.012(3)
C240 0.0177(16) 0.0243(17) 0.0222(16) 0.0008(13) 0.0019(13) -0.0020(13)
C250 0.0246(18) 0.0211(17) 0.0324(19) -0.0027(14) 0.0098(15) 0.0011(14)
C260 0.0197(17) 0.0220(17) 0.0255(17) -0.0032(13) 0.0031(13) 0.0005(14)
C270 0.0276(19) 0.0207(17) 0.0314(18) -0.0063(15) 0.0064(15) -0.0029(15)
C280 0.067(4) 0.025(3) 0.043(3) 0.0055(19) -0.008(3) -0.0023(17)
C290 0.033(3) 0.034(3) 0.091(5) -0.0116(18) 0.012(3) -0.021(3)
C330 0.0250(18) 0.0141(15) 0.0225(16) 0.0006(13) 0.0044(13) -0.0024(12)
C331 0.0250(18) 0.0200(17) 0.0302(18) 0.0048(14) 0.0065(14) -0.0010(14)
C332 0.0247(19) 0.0202(17) 0.0334(19) -0.0016(14) 0.0067(15) 0.0011(14)
C333 0.040(3) 0.0199(17) 0.0234(17) 0.0046(15) 0.0063(15) 0.0005(14)
C334 0.041(3) 0.0202(18) 0.036(2) 0.0094(16) 0.0095(18) -0.0013(15)
C335 0.057(3) 0.0140(17) 0.035(2) -0.0010(17) 0.0070(19) -0.0054(15)
C336 0.036(3) 0.0230(19) 0.042(3) -0.0062(16) 0.0080(18) 0.0015(16)
C337 0.058(3) 0.027(2) 0.047(3) -0.003(2) 0.019(3) 0.0104(19)
C338 0.055(3) 0.027(2) 0.0267(19) 0.0072(19) 0.0086(19) 0.0091(16)
C339 0.053(3) 0.0206(19) 0.039(3) 0.0145(18) 0.003(2) 0.0055(16)
C340 0.0227(18) 0.0154(15) 0.0224(17) 0.0019(13) 0.0074(14) -0.0004(13)
C350 0.030(2) 0.0184(16) 0.0229(16) 0.0013(14) -0.0012(14) -0.0017(14)
C360 0.0283(19) 0.0161(16) 0.0213(16) -0.0010(14) 0.0027(14) -0.0031(13)
C370 0.038(3) 0.0169(16) 0.0239(17) -0.0012(15) -0.0011(15) -0.0062(14)
C380 0.040(3) 0.023(2) 0.057(3) -0.0047(18) 0.000(2) -0.0080(19)
C390 0.082(4) 0.028(3) 0.035(3) -0.009(3) 0.019(3) -0.0148(18)
B1 0.0191(18) 0.0160(16) 0.0227(17) -0.0014(14) 0.0032(14) -0.0029(14)

loop_
_atom_type_symbol
_atom_type_description
_atom_type_scat_dispersion_real
_atom_type_scat_dispersion_imag
_atom_type_scat_source
C C 0.0033 0.0016
;
International Tables for Crystallography
(1992, Vol. C, Tables 4.2.6.8 and 6.1.1.4)
;
B B 0.0013 0.0007
;
International Tables for Crystallography
(1992, Vol. C, Tables 4.2.6.8 and 6.1.1.4)
;
N N 0.0061 0.0033
;
International Tables for Crystallography
(1992, Vol. C, Tables 4.2.6.8 and 6.1.1.4)
;
Tl Tl -2.8358 9.6688
;
International Tables for Crystallography
(1992, Vol. C, Tables 4.2.6.8 and 6.1.1.4)
;
H H 0.0000 0.0000
;
International Tables for Crystallography
(1992, Vol. C, Table 6.1.1.4)
;

loop_
_geom_angle_atom_site_label_1
_geom_angle_atom_site_label_2
_geom_angle_atom_site_label_3
_geom_angle
_geom_angle_publ_flag
N11 Tl1 N21 74.36(10) yes
N11 Tl1 N31 78.17(10) yes
N21 Tl1 N31 76.78(11) yes
Tl1 N11 N12 119.2(2) no
Tl1 N11 C140 130.6(3) no
N12 N11 C140 107.3(3) no
N11 N12 C160 109.4(3) no
N11 N12 B1 123.0(3) no
C160 N12 B1 127.6(3) no
Tl1 N21 N22 121.3(3) no
Tl1 N21 C240 131.3(3) no
N22 N21 C240 107.4(3) no
N21 N22 C260 109.6(4) no
N21 N22 B1 120.5(3) no
C260 N22 B1 129.8(3) no
Tl1 N31 N32 120.4(2) no
Tl1 N31 C340 131.2(3) no
N32 N31 C340 107.0(3) no
N31 N32 C360 109.7(3) no
N31 N32 B1 121.3(3) no
C360 N32 B1 129.0(3) no
C131 C130 C132 109.7(3) no
C131 C130 C133 108.4(3) no
C131 C130 C140 111.9(4) no
C132 C130 C133 108.0(4) no
C132 C130 C140 109.4(3) no
C133 C130 C140 109.3(3) no
C130 C131 C134 110.1(4) no
C130 C132 C136 110.1(4) no
C130 C133 C138 111.1(4) no
C131 C134 C135 110.2(4) no
C131 C134 C139 108.9(4) no
C135 C134 C139 109.2(5) no
C134 C135 C136 109.6(4) no
C132 C136 C135 109.4(4) no
C132 C136 C137 109.6(4) no
C135 C136 C137 109.3(4) no
C136 C137 C138 109.9(4) no
C133 C138 C137 108.7(4) no
C133 C138 C139 109.2(5) no
C137 C138 C139 109.4(4) no
C134 C139 C138 109.6(4) no
N11 C140 C130 122.1(3) no
N11 C140 C150 109.6(3) no
C130 C140 C150 128.3(3) no
C140 C150 C160 106.1(3) no
N12 C160 C150 107.7(3) no
N12 C160 C170 124.1(3) no
C150 C160 C170 128.2(4) no
C160 C170 C180 109.9(3) no
C160 C170 C190 110.9(3) no
C180 C170 C190 111.7(4) no
C231 C230 C232 109.7(4) no
C231 C230 C233 108.0(4) no
C231 C230 C240 111.1(4) no
C232 C230 C233 107.6(4) no
C232 C230 C240 109.8(4) no
C233 C230 C240 110.5(4) no
C230 C231 C234 110.7(4) no
C230 C232 C236 110.5(4) no
C230 C233 C238 110.2(4) no
C231 C234 C235 109.8(4) no
C231 C234 C239 108.4(4) no
C235 C234 C239 109.7(4) no
C234 C235 C236 109.9(4) no
C232 C236 C235 109.1(4) no
C232 C236 C237 108.4(4) no
C235 C236 C237 109.8(4) no
C236 C237 C238 110.6(4) no
C233 C238 C237 109.6(5) no
C233 C238 C239 109.4(4) no
C237 C238 C239 109.4(4) no
C234 C239 C238 109.4(4) no
N21 C240 C230 121.1(4) no
N21 C240 C250 109.2(4) no
C230 C240 C250 129.7(4) no
C240 C250 C260 106.5(4) no
N22 C260 C250 107.3(4) no
N22 C260 C270 124.4(4) no
C250 C260 C270 128.3(4) no
C260 C270 C280 112.8(4) no
C260 C270 C290 110.7(4) no
C280 C270 C290 109.8(5) no
C331 C330 C332 109.0(3) no
C331 C330 C333 107.5(3) no
C331 C330 C340 110.6(4) no
C332 C330 C333 107.8(4) no
C332 C330 C340 111.5(3) no
C333 C330 C340 110.4(3) no
C330 C331 C334 110.3(4) no
C330 C332 C336 111.5(3) no
C330 C333 C338 110.4(3) no
C331 C334 C335 109.9(4) no
C331 C334 C339 109.0(3) no
C335 C334 C339 109.7(4) no
C334 C335 C336 110.1(4) no
C332 C336 C335 109.7(4) no
C332 C336 C337 109.0(4) no
C335 C336 C337 108.6(4) no
C336 C337 C338 109.4(5) no
C333 C338 C337 110.4(4) no
C333 C338 C339 109.0(4) no
C337 C338 C339 109.7(4) no
C334 C339 C338 109.0(4) no
N31 C340 C330 121.4(3) no
N31 C340 C350 110.2(3) no
C330 C340 C350 128.4(4) no
C340 C350 C360 105.8(3) no
N32 C360 C350 107.4(3) no
N32 C360 C370 124.8(3) no
C350 C360 C370 127.6(3) no
C360 C370 C380 109.2(4) no
C360 C370 C390 111.4(4) no
C380 C370 C390 110.9(4) no
N12 B1 N22 111.6(3) yes
N12 B1 N32 110.8(3) yes
N22 B1 N32 109.5(3) yes
C130 C131 H2 109.649 no
C130 C131 H3 109.662 no
C134 C131 H2 109.643 no
C134 C131 H3 109.645 no
H2 C131 H3 108.156 no
C130 C132 H4 109.642 no
C130 C132 H5 109.643 no
C136 C132 H4 109.634 no
C136 C132 H5 109.635 no
H4 C132 H5 108.154 no
C130 C133 H6 109.409 no
C130 C133 H7 109.419 no
C138 C133 H6 109.406 no
C138 C133 H7 109.406 no
H6 C133 H7 108.022 no
C131 C134 H8 109.507 no
C135 C134 H8 109.505 no
C139 C134 H8 109.500 no
C134 C135 H9 109.747 no
C134 C135 H10 109.750 no
C136 C135 H9 109.759 no
C136 C135 H10 109.751 no
H9 C135 H10 108.213 no
C132 C136 H11 109.500 no
C135 C136 H11 109.502 no
C137 C136 H11 109.499 no
C136 C137 H12 109.674 no
C136 C137 H13 109.676 no
C138 C137 H12 109.675 no
C138 C137 H13 109.675 no
H12 C137 H13 108.173 no
C133 C138 H14 109.870 no
C137 C138 H14 109.868 no
C139 C138 H14 109.857 no
C134 C139 H15 109.746 no
C134 C139 H16 109.744 no
C138 C139 H15 109.755 no
C138 C139 H16 109.753 no
H15 C139 H16 108.226 no
C140 C150 H17 126.975 no
C160 C150 H17 126.964 no
C160 C170 H18 108.077 no
C180 C170 H18 108.076 no
C190 C170 H18 108.074 no
C170 C180 H19 109.474 no
C170 C180 H20 109.468 no
C170 C180 H21 109.466 no
H19 C180 H20 109.471 no
H19 C180 H21 109.478 no
H20 C180 H21 109.469 no
C170 C190 H22 109.475 no
C170 C190 H23 109.466 no
C170 C190 H24 109.473 no
H22 C190 H23 109.469 no
H22 C190 H24 109.476 no
H23 C190 H24 109.468 no
C230 C231 H25 109.498 no
C230 C231 H26 109.496 no
C234 C231 H25 109.503 no
C234 C231 H26 109.499 no
H25 C231 H26 108.073 no
C230 C232 H27 109.543 no
C230 C232 H28 109.547 no
C236 C232 H27 109.546 no
C236 C232 H28 109.547 no
H27 C232 H28 108.117 no
C230 C233 H29 109.608 no
C230 C233 H30 109.606 no
C238 C233 H29 109.606 no
C238 C233 H30 109.609 no
H29 C233 H30 108.131 no
C231 C234 H31 109.626 no
C235 C234 H31 109.635 no
C239 C234 H31 109.630 no
C234 C235 H32 109.674 no
C234 C235 H33 109.682 no
C236 C235 H32 109.687 no
C236 C235 H33 109.697 no
H32 C235 H33 108.179 no
C232 C236 H34 109.817 no
C235 C236 H34 109.831 no
C237 C236 H34 109.834 no
C236 C237 H35 109.547 no
C236 C237 H36 109.536 no
C238 C237 H35 109.542 no
C238 C237 H36 109.533 no
H35 C237 H36 108.089 no
C233 C238 H37 109.473 no
C237 C238 H37 109.472 no
C239 C238 H37 109.480 no
C234 C239 H38 109.805 no
C234 C239 H39 109.807 no
C238 C239 H38 109.792 no
C238 C239 H39 109.800 no
H38 C239 H39 108.255 no
C240 C250 H40 126.748 no
C260 C250 H40 126.743 no
C260 C270 H41 107.791 no
C280 C270 H41 107.793 no
C290 C270 H41 107.798 no
C270 C280 H42 109.465 no
C270 C280 H43 109.469 no
C270 C280 H44 109.470 no
H42 C280 H43 109.478 no
H42 C280 H44 109.470 no
H43 C280 H44 109.476 no
C270 C290 H45 109.479 no
C270 C290 H46 109.471 no
C270 C290 H47 109.469 no
H45 C290 H46 109.467 no
H45 C290 H47 109.477 no
H46 C290 H47 109.466 no
C330 C331 H48 109.593 no
C330 C331 H49 109.589 no
C334 C331 H48 109.583 no
C334 C331 H49 109.586 no
H48 C331 H49 108.122 no
C330 C332 H50 109.335 no
C330 C332 H51 109.316 no
C336 C332 H50 109.331 no
C336 C332 H51 109.319 no
H50 C332 H51 107.973 no
C330 C333 H52 109.566 no
C330 C333 H53 109.560 no
C338 C333 H52 109.556 no
C338 C333 H53 109.560 no
H52 C333 H53 108.114 no
C331 C334 H54 109.383 no
C335 C334 H54 109.382 no
C339 C334 H54 109.368 no
C334 C335 H55 109.641 no
C334 C335 H56 109.635 no
C336 C335 H55 109.647 no
C336 C335 H56 109.651 no
H55 C335 H56 108.160 no
C332 C336 H57 109.812 no
C335 C336 H57 109.810 no
C337 C336 H57 109.830 no
C336 C337 H58 109.781 no
C336 C337 H59 109.791 no
C338 C337 H58 109.783 no
C338 C337 H59 109.791 no
H58 C337 H59 108.232 no
C333 C338 H60 109.224 no
C337 C338 H60 109.216 no
C339 C338 H60 109.227 no
C334 C339 H61 109.869 no
C334 C339 H62 109.872 no
C338 C339 H61 109.880 no
C338 C339 H62 109.882 no
H61 C339 H62 108.291 no
C340 C350 H63 127.095 no
C360 C350 H63 127.095 no
C360 C370 H64 108.439 no
C380 C370 H64 108.444 no
C390 C370 H64 108.420 no
C370 C380 H65 109.460 no
C370 C380 H66 109.478 no
C370 C380 H67 109.476 no
H65 C380 H66 109.470 no
H65 C380 H67 109.468 no
H66 C380 H67 109.477 no
C370 C390 H68 109.465 no
C370 C390 H69 109.478 no
C370 C390 H70 109.478 no
H68 C390 H69 109.467 no
H68 C390 H70 109.460 no
H69 C390 H70 109.479 no
N12 B1 H1 108.239 no
N22 B1 H1 108.253 no
N32 B1 H1 108.239 no

loop_
_geom_bond_atom_site_label_1
_geom_bond_atom_site_label_2
_geom_bond_distance
_geom_bond_publ_flag
Tl1 N11 2.498(3) yes
Tl1 N21 2.530(4) yes
Tl1 N31 2.538(3) yes
N11 N12 1.375(4) no
N11 C140 1.339(5) no
N12 C160 1.361(5) no
N12 B1 1.550(5) yes
N21 N22 1.383(5) no
N21 C240 1.338(6) no
N22 C260 1.359(5) no
N22 B1 1.556(6) yes
N31 N32 1.372(4) no
N31 C340 1.326(5) no
N32 C360 1.364(5) no
N32 B1 1.556(5) yes
C130 C131 1.534(7) no
C130 C132 1.533(6) no
C130 C133 1.529(5) no
C130 C140 1.529(5) no
C131 C134 1.533(6) no
C132 C136 1.528(6) no
C133 C138 1.535(6) no
C134 C135 1.519(7) no
C134 C139 1.539(8) no
C135 C136 1.535(8) no
C136 C137 1.528(7) no
C137 C138 1.519(8) no
C138 C139 1.531(9) no
C140 C150 1.399(6) no
C150 C160 1.385(5) no
C160 C170 1.501(5) no
C170 C180 1.529(6) no
C170 C190 1.528(6) no
C230 C231 1.541(5) no
C230 C232 1.544(6) no
C230 C233 1.537(7) no
C230 C240 1.504(6) no
C231 C234 1.535(7) no
C232 C236 1.540(7) no
C233 C238 1.541(7) no
C234 C235 1.523(7) no
C234 C239 1.540(8) no
C235 C236 1.537(6) no
C236 C237 1.524(8) no
C237 C238 1.509(7) no
C238 C239 1.537(7) no
C240 C250 1.406(5) no
C250 C260 1.386(6) no
C260 C270 1.506(6) no
C270 C280 1.527(7) no
C270 C290 1.536(7) no
C330 C331 1.537(6) no
C330 C332 1.540(5) no
C330 C333 1.556(5) no
C330 C340 1.509(5) no
C331 C334 1.539(6) no
C332 C336 1.524(6) no
C333 C338 1.534(6) no
C334 C335 1.521(6) no
C334 C339 1.539(6) no
C335 C336 1.522(7) no
C336 C337 1.548(7) no
C337 C338 1.521(7) no
C338 C339 1.525(8) no
C340 C350 1.402(5) no
C350 C360 1.378(5) no
C360 C370 1.495(5) no
C370 C380 1.524(7) no
C370 C390 1.531(7) no
C131 H2 0.990 no
C131 H3 0.990 no
C132 H4 0.990 no
C132 H5 0.990 no
C133 H6 0.990 no
C133 H7 0.990 no
C134 H8 1.000 no
C135 H9 0.990 no
C135 H10 0.990 no
C136 H11 1.000 no
C137 H12 0.990 no
C137 H13 0.990 no
C138 H14 1.000 no
C139 H15 0.990 no
C139 H16 0.990 no
C150 H17 0.950 no
C170 H18 1.000 no
C180 H19 0.980 no
C180 H20 0.980 no
C180 H21 0.980 no
C190 H22 0.980 no
C190 H23 0.980 no
C190 H24 0.980 no
C231 H25 0.990 no
C231 H26 0.990 no
C232 H27 0.990 no
C232 H28 0.990 no
C233 H29 0.990 no
C233 H30 0.990 no
C234 H31 1.000 no
C235 H32 0.990 no
C235 H33 0.990 no
C236 H34 1.000 no
C237 H35 0.990 no
C237 H36 0.990 no
C238 H37 1.000 no
C239 H38 0.990 no
C239 H39 0.990 no
C250 H40 0.950 no
C270 H41 1.000 no
C280 H42 0.980 no
C280 H43 0.980 no
C280 H44 0.980 no
C290 H45 0.980 no
C290 H46 0.980 no
C290 H47 0.980 no
C331 H48 0.990 no
C331 H49 0.990 no
C332 H50 0.990 no
C332 H51 0.990 no
C333 H52 0.990 no
C333 H53 0.990 no
C334 H54 1.000 no
C335 H55 0.990 no
C335 H56 0.990 no
C336 H57 1.000 no
C337 H58 0.990 no
C337 H59 0.990 no
C338 H60 1.000 no
C339 H61 0.990 no
C339 H62 0.990 no
C350 H63 0.950 no
C370 H64 1.000 no
C380 H65 0.980 no
C380 H66 0.980 no
C380 H67 0.980 no
C390 H68 0.980 no
C390 H69 0.980 no
C390 H70 0.980 no
B1 H1 1.000 no

loop_
_geom_contact_atom_site_label_1
_geom_contact_atom_site_label_2
_geom_contact_distance
_geom_contact_site_symmetry_2
_geom_contact_publ_flag
Tl1 B1 3.581(4) . no
N11 N22 3.093(5) . no
N11 N32 3.243(4) . no
N11 C131 3.006(5) . no
N11 C132 3.170(5) . no
N12 N21 3.132(5) . no
N12 N31 3.070(4) . no
N12 C180 3.264(6) . no
N21 N32 3.111(5) . no
N21 C231 3.045(6) . no
N21 C232 3.040(6) . no
N22 N31 3.179(5) . no
N22 C280 3.381(6) . no
N22 C360 3.578(5) . no
N31 C331 3.100(5) . no
N31 C332 3.009(5) . no
N32 C160 3.580(5) . no
N32 C380 3.318(6) . no
C130 C135 2.940(6) . no
C130 C137 2.945(6) . no
C130 C139 2.952(6) . no
C131 C136 2.937(7) . no
C131 C137 3.532(7) . no
C131 C138 2.935(7) . no
C132 C134 2.929(7) . no
C132 C138 2.933(7) . no
C132 C139 3.534(7) . no
C132 C150 3.537(6) . no
C133 C134 2.924(7) . no
C133 C135 3.515(7) . no
C133 C136 2.907(6) . no
C133 C150 2.936(6) . no
C134 C137 2.927(8) . no
C135 C138 2.930(7) . no
C136 C139 2.925(8) . no
C150 C180 3.449(6) . no
C150 C190 2.983(6) . no
C170 B1 3.148(6) . no
C230 C235 2.953(6) . no
C230 C237 2.948(7) . no
C230 C239 2.962(7) . no
C231 C236 2.949(6) . no
C231 C237 3.523(7) . no
C231 C238 2.926(7) . no
C232 C234 2.945(6) . no
C232 C238 2.919(8) . no
C232 C239 3.539(7) . no
C233 C234 2.945(6) . no
C233 C235 3.540(7) . no
C233 C236 2.937(7) . no
C233 C250 2.963(6) . no
C234 C237 2.925(6) . no
C235 C238 2.935(7) . no
C236 C239 2.931(7) . no
C250 C280 3.441(7) . no
C250 C290 3.022(7) . no
C270 B1 3.206(6) . no
C330 C335 2.954(5) . no
C330 C337 2.975(7) . no
C330 C339 2.967(6) . no
C331 C336 2.940(6) . no
C331 C337 3.543(7) . no
C331 C338 2.934(7) . no
C332 C334 2.922(6) . no
C332 C338 2.921(6) . no
C332 C339 3.531(6) . no
C333 C334 2.926(6) . no
C333 C335 3.530(6) . no
C333 C336 2.946(6) . no
C333 C350 2.949(5) . no
C334 C337 2.922(8) . no
C335 C338 2.921(6) . no
C336 C339 2.941(7) . no
C350 C380 3.321(6) . no
C350 C390 3.026(6) . no
C370 B1 3.197(5) . no
C234 C280 3.588(7) 2_646 no
C280 C234 3.588(7) 2_656 no
Tl1 H3 2.8299 . no
Tl1 H4 2.9834 . no
Tl1 H25 2.8185 . no
Tl1 H28 2.8437 . no
Tl1 H49 2.8630 . no
Tl1 H51 2.8663 . no
N11 H1 3.3478 . no
N11 H2 3.2033 . no
N11 H3 2.7392 . no
N11 H4 2.9287 . no
N11 H5 3.4430 . no
N11 H17 3.1519 . no
N12 H17 3.1372 . no
N12 H18 2.6559 . no
N12 H19 3.0281 . no
N12 H20 3.5901 . no
N21 H1 3.3455 . no
N21 H25 2.7603 . no
N21 H26 3.3162 . no
N21 H27 3.3032 . no
N21 H28 2.7586 . no
N21 H40 3.1504 . no
N22 H40 3.1310 . no
N22 H41 2.6364 . no
N22 H42 3.1921 . no
N22 H65 3.3652 . no
N31 H1 3.3391 . no
N31 H48 3.3810 . no
N31 H49 2.8393 . no
N31 H50 3.2346 . no
N31 H51 2.7339 . no
N31 H63 3.1501 . no
N32 H19 3.1462 . no
N32 H63 3.1308 . no
N32 H64 2.6439 . no
N32 H65 3.1032 . no
C130 H8 3.3775 . no
C130 H9 3.2676 . no
C130 H11 3.3735 . no
C130 H13 3.2746 . no
C130 H14 3.3892 . no
C130 H15 3.2800 . no
C130 H17 2.9504 . no
C131 H4 2.7154 . no
C131 H5 3.3658 . no
C131 H6 2.6814 . no
C131 H7 3.3457 . no
C131 H9 2.7056 . no
C131 H10 3.3615 . no
C131 H15 2.6920 . no
C131 H16 3.3603 . no
C132 H2 3.3653 . no
C132 H3 2.7229 . no
C132 H6 3.3403 . no
C132 H7 2.6693 . no
C132 H9 2.6987 . no
C132 H10 3.3594 . no
C132 H12 3.3557 . no
C132 H13 2.6946 . no
C133 H2 2.6774 . no
C133 H3 3.3465 . no
C133 H4 3.3411 . no
C133 H5 2.6746 . no
C133 H12 3.3453 . no
C133 H13 2.6803 . no
C133 H15 2.7016 . no
C133 H16 3.3596 . no
C133 H17 2.7479 . no
C134 H4 3.2629 . no
C134 H6 3.2623 . no
C134 H11 3.3604 . no
C134 H12 3.2574 . no
C134 H14 3.3778 . no
C135 H2 3.3579 . no
C135 H3 2.7151 . no
C135 H4 2.6985 . no
C135 H5 3.3598 . no
C135 H12 2.6940 . no
C135 H13 3.3583 . no
C135 H15 3.3516 . no
C135 H16 2.6919 . no
C136 H3 3.2864 . no
C136 H7 3.2334 . no
C136 H8 3.3633 . no
C136 H14 3.3638 . no
C136 H16 3.2585 . no
C137 H4 3.3552 . no
C137 H5 2.6933 . no
C137 H6 3.3401 . no
C137 H7 2.6759 . no
C137 H9 3.3575 . no
C137 H10 2.6952 . no
C137 H15 3.3473 . no
C137 H16 2.6892 . no
C138 H2 3.2515 . no
C138 H5 3.2606 . no
C138 H8 3.3733 . no
C138 H10 3.2571 . no
C138 H11 3.3592 . no
C139 H2 2.6842 . no
C139 H3 3.3607 . no
C139 H6 2.6996 . no
C139 H7 3.3563 . no
C139 H9 3.3555 . no
C139 H10 2.6870 . no
C139 H12 2.6849 . no
C139 H13 3.3491 . no
C140 H2 2.7385 . no
C140 H3 2.7297 . no
C140 H4 2.6982 . no
C140 H5 2.6709 . no
C140 H6 2.6848 . no
C140 H7 2.6641 . no
C150 H5 3.3704 . no
C150 H6 2.9134 . no
C150 H7 2.7287 . no
C150 H18 3.3038 . no
C150 H20 3.2818 . no
C150 H22 2.7784 . no
C150 H23 3.0320 . no
C160 H1 2.7035 . no
C160 H19 2.6633 . no
C160 H20 2.6808 . no
C160 H21 3.3242 . no
C160 H22 2.6976 . no
C160 H23 2.6849 . no
C160 H24 3.3357 . no
C170 H1 2.7284 . no
C170 H17 2.9158 . no
C180 H1 3.1880 . no
C180 H22 2.7384 . no
C180 H23 3.3695 . no
C180 H24 2.7082 . no
C180 H64 3.3641 . no
C190 H17 2.8343 . no
C190 H19 3.3691 . no
C190 H20 2.7406 . no
C190 H21 2.7062 . no
C230 H31 3.3937 . no
C230 H33 3.2656 . no
C230 H34 3.3993 . no
C230 H35 3.2728 . no
C230 H37 3.3874 . no
C230 H39 3.2853 . no
C230 H40 2.9630 . no
C231 H27 3.3791 . no
C231 H28 2.7403 . no
C231 H29 3.3552 . no
C231 H30 2.6870 . no
C231 H32 3.3600 . no
C231 H33 2.6952 . no
C231 H38 3.3572 . no
C231 H39 2.6852 . no
C232 H25 2.7427 . no
C232 H26 3.3793 . no
C232 H29 2.6812 . no
C232 H30 3.3527 . no
C232 H32 3.3679 . no
C232 H33 2.6982 . no
C232 H35 2.6745 . no
C232 H36 3.3485 . no
C233 H25 3.3534 . no
C233 H26 2.6788 . no
C233 H27 2.6747 . no
C233 H28 3.3507 . no
C233 H35 2.6853 . no
C233 H36 3.3525 . no
C233 H38 3.3722 . no
C233 H39 2.7068 . no
C233 H40 2.7777 . no
C234 H28 3.2879 . no
C234 H30 3.2776 . no
C234 H34 3.3710 . no
C234 H36 3.2550 . no
C234 H37 3.3771 . no
C235 H25 2.7100 . no
C235 H26 3.3565 . no
C235 H27 3.3663 . no
C235 H28 2.7093 . no
C235 H35 3.3623 . no
C235 H36 2.7069 . no
C235 H38 2.7079 . no
C235 H39 3.3613 . no
C236 H25 3.3000 . no
C236 H29 3.2689 . no
C236 H31 3.3723 . no
C236 H37 3.3562 . no
C236 H38 3.2612 . no
C237 H27 2.6746 . no
C237 H28 3.3451 . no
C237 H29 2.6944 . no
C237 H30 3.3467 . no
C237 H32 2.7182 . no
C237 H33 3.3607 . no
C237 H38 2.6879 . no
C237 H39 3.3430 . no
C238 H26 3.2428 . no
C238 H27 3.2366 . no
C238 H31 3.3777 . no
C238 H32 3.2800 . no
C238 H34 3.3561 . no
C239 H25 3.3558 . no
C239 H26 2.6757 . no
C239 H29 3.3700 . no
C239 H30 2.7072 . no
C239 H32 2.7095 . no
C239 H33 3.3636 . no
C239 H35 3.3465 . no
C239 H36 2.6785 . no
C240 H25 2.6931 . no
C240 H26 2.7172 . no
C240 H27 2.6886 . no
C240 H28 2.6812 . no
C240 H29 2.6858 . no
C240 H30 2.6990 . no
C250 H27 3.5455 . no
C250 H29 2.8348 . no
C250 H30 2.8779 . no
C250 H41 3.3251 . no
C250 H43 3.2647 . no
C250 H45 2.7930 . no
C250 H46 3.1151 . no
C260 H1 2.7417 . no
C260 H42 2.7204 . no
C260 H43 2.7329 . no
C260 H44 3.3591 . no
C260 H45 2.7012 . no
C260 H46 2.6933 . no
C260 H47 3.3435 . no
C260 H65 3.2281 . no
C270 H1 2.7959 . no
C270 H40 2.9181 . no
C270 H65 2.9740 . no
C280 H1 3.3549 . no
C280 H45 2.7286 . no
C280 H46 3.3510 . no
C280 H47 2.6598 . no
C290 H40 2.9070 . no
C290 H42 3.3534 . no
C290 H43 2.7146 . no
C290 H44 2.6685 . no
C290 H65 3.2201 . no
C330 H54 3.3867 . no
C330 H56 3.2786 . no
C330 H57 3.3951 . no
C330 H58 3.3058 . no
C330 H60 3.4006 . no
C330 H62 3.2844 . no
C330 H63 2.9432 . no
C331 H50 3.3627 . no
C331 H51 2.7189 . no
C331 H52 2.6858 . no
C331 H53 3.3573 . no
C331 H55 3.3642 . no
C331 H56 2.7039 . no
C331 H61 3.3680 . no
C331 H62 2.6937 . no
C332 H48 3.3653 . no
C332 H49 2.7215 . no
C332 H52 3.3646 . no
C332 H53 2.7106 . no
C332 H55 3.3485 . no
C332 H56 2.6956 . no
C332 H58 2.7039 . no
C332 H59 3.3602 . no
C333 H48 2.6824 . no
C333 H49 3.3611 . no
C333 H50 2.6941 . no
C333 H51 3.3661 . no
C333 H58 2.7131 . no
C333 H59 3.3667 . no
C333 H61 3.3535 . no
C333 H62 2.6775 . no
C333 H63 2.7496 . no
C334 H51 3.2682 . no
C334 H52 3.2519 . no
C334 H57 3.3600 . no
C334 H59 3.2486 . no
C334 H60 3.3633 . no
C335 H48 3.3603 . no
C335 H49 2.7125 . no
C335 H50 3.3456 . no
C335 H51 2.6992 . no
C335 H58 3.3538 . no
C335 H59 2.6901 . no
C335 H61 2.7088 . no
C335 H62 3.3603 . no
C336 H49 3.2812 . no
C336 H53 3.2880 . no
C336 H54 3.3567 . no
C336 H60 3.3728 . no
C336 H61 3.2794 . no
C337 H50 2.6870 . no
C337 H51 3.3615 . no
C337 H52 3.3622 . no
C337 H53 2.7152 . no
C337 H55 2.6838 . no
C337 H56 3.3581 . no
C337 H61 2.6921 . no
C337 H62 3.3502 . no
C338 H48 3.2565 . no
C338 H50 3.2408 . no
C338 H54 3.3614 . no
C338 H55 3.2484 . no
C338 H57 3.3718 . no
C339 H48 2.6905 . no
C339 H49 3.3657 . no
C339 H52 2.6765 . no
C339 H53 3.3492 . no
C339 H55 2.6970 . no
C339 H56 3.3622 . no
C339 H58 3.3504 . no
C339 H59 2.6849 . no
C340 H48 2.6980 . no
C340 H49 2.6958 . no
C340 H50 2.7144 . no
C340 H51 2.7075 . no
C340 H52 2.7128 . no
C340 H53 2.7075 . no
C350 H48 3.4858 . no
C350 H52 2.8093 . no
C350 H53 2.8779 . no
C350 H64 3.3228 . no
C350 H66 3.1092 . no
C350 H68 2.7858 . no
C350 H69 3.1537 . no
C360 H1 2.7359 . no
C360 H19 3.2189 . no
C360 H65 2.6432 . no
C360 H66 2.6594 . no
C360 H67 3.3083 . no
C360 H68 2.6964 . no
C360 H69 2.7000 . no
C360 H70 3.3376 . no
C370 H1 2.7982 . no
C370 H19 3.2255 . no
C370 H41 3.3701 . no
C370 H63 2.8975 . no
C380 H1 3.4244 . no
C380 H41 3.0153 . no
C380 H46 3.4984 . no
C380 H63 3.5361 . no
C380 H68 2.7222 . no
C380 H69 3.3578 . no
C380 H70 2.6921 . no
C390 H63 2.9047 . no
C390 H65 3.3589 . no
C390 H66 2.7207 . no
C390 H67 2.6908 . no
B1 H18 2.8250 . no
B1 H19 3.0776 . no
B1 H41 2.8259 . no
B1 H42 3.4212 . no
B1 H64 2.8233 . no
B1 H65 3.3292 . no
H1 H18 2.1656 . no
H1 H19 2.7055 . no
H1 H41 2.2057 . no
H1 H42 2.9146 . no
H1 H64 2.1716 . no
H1 H65 3.0206 . no
H2 H6 2.4955 . no
H2 H7 3.5823 . no
H2 H8 2.3921 . no
H2 H15 2.4988 . no
H2 H16 3.5872 . no
H3 H4 2.5572 . no
H3 H6 3.5820 . no
H3 H8 2.3826 . no
H3 H9 2.5428 . no
H3 H15 3.5909 . no
H3 H25 2.9981 . no
H4 H7 3.5744 . no
H4 H9 2.5204 . no
H4 H10 3.5991 . no
H4 H11 2.3810 . no
H4 H13 3.5942 . no
H4 H51 3.2313 . no
H5 H6 3.5770 . no
H5 H7 2.4863 . no
H5 H11 2.3843 . no
H5 H12 3.5941 . no
H5 H13 2.5136 . no
H5 H17 3.5522 . no
H6 H13 3.5784 . no
H6 H14 2.3883 . no
H6 H15 2.5264 . no
H6 H17 2.6578 . no
H7 H12 3.5821 . no
H7 H13 2.4951 . no
H7 H14 2.3914 . no
H7 H17 2.3206 . no
H8 H9 2.3771 . no
H8 H10 2.3764 . no
H8 H15 2.3952 . no
H8 H16 2.3939 . no
H9 H11 2.3912 . no
H9 H12 3.5954 . no
H9 H16 3.5955 . no
H10 H11 2.3909 . no
H10 H12 2.5143 . no
H10 H13 3.5977 . no
H10 H15 3.5883 . no
H10 H16 2.5082 . no
H11 H12 2.3823 . no
H11 H13 2.3840 . no
H12 H14 2.3833 . no
H12 H15 3.5869 . no
H12 H16 2.5077 . no
H13 H14 2.3774 . no
H13 H16 3.5915 . no
H14 H15 2.3901 . no
H14 H16 2.3943 . no
H17 H20 3.3812 . no
H17 H22 2.3628 . no
H17 H23 2.8886 . no
H18 H19 2.3542 . no
H18 H20 2.8647 . no
H18 H21 2.3665 . no
H18 H22 2.8641 . no
H18 H23 2.3551 . no
H18 H24 2.3642 . no
H18 H41 3.5132 . no
H18 H42 2.9574 . no
H18 H64 3.2719 . no
H19 H24 3.5919 . no
H19 H64 2.6181 . no
H19 H69 3.0744 . no
H20 H22 2.5867 . no
H20 H24 3.0153 . no
H21 H22 3.0089 . no
H21 H23 3.5918 . no
H21 H24 2.5173 . no
H21 H64 3.4599 . no
H25 H28 2.5906 . no
H25 H30 3.5866 . no
H25 H31 2.3830 . no
H25 H33 2.5284 . no
H25 H39 3.5839 . no
H26 H29 3.5859 . no
H26 H30 2.4961 . no
H26 H31 2.3924 . no
H26 H33 3.5989 . no
H26 H38 3.5801 . no
H26 H39 2.4877 . no
H27 H29 2.4897 . no
H27 H30 3.5828 . no
H27 H34 2.3997 . no
H27 H35 2.4843 . no
H27 H36 3.5785 . no
H28 H29 3.5824 . no
H28 H33 2.5246 . no
H28 H34 2.3936 . no
H28 H35 3.5735 . no
H28 H49 2.8512 . no
H29 H35 2.5102 . no
H29 H36 3.5955 . no
H29 H37 2.3929 . no
H29 H40 2.4997 . no
H30 H35 3.5836 . no
H30 H37 2.3939 . no
H30 H39 2.5268 . no
H30 H40 2.5439 . no
H31 H32 2.3754 . no
H31 H33 2.3853 . no
H31 H38 2.3981 . no
H31 H39 2.3986 . no
H32 H34 2.3914 . no
H32 H36 2.5466 . no
H32 H38 2.5388 . no
H33 H34 2.4020 . no
H34 H35 2.3815 . no
H34 H36 2.3810 . no
H35 H37 2.3627 . no
H35 H38 3.5898 . no
H36 H37 2.3622 . no
H36 H38 2.5024 . no
H36 H39 3.5792 . no
H37 H38 2.3922 . no
H37 H39 2.3942 . no
H40 H43 3.2643 . no
H40 H45 2.3918 . no
H40 H46 3.0530 . no
H41 H42 2.3527 . no
H41 H43 2.8602 . no
H41 H44 2.3557 . no
H41 H45 2.8672 . no
H41 H46 2.3527 . no
H41 H47 2.3728 . no
H41 H64 2.8629 . no
H41 H65 2.3153 . no
H41 H67 3.1354 . no
H42 H47 3.5508 . no
H43 H45 2.5726 . no
H43 H47 2.9597 . no
H44 H45 2.9935 . no
H44 H46 3.5492 . no
H44 H47 2.4490 . no
H46 H65 2.6734 . no
H46 H67 3.5216 . no
H47 H65 3.5705 . no
H48 H52 2.4959 . no
H48 H53 3.5860 . no
H48 H54 2.3942 . no
H48 H61 3.5921 . no
H48 H62 2.5006 . no
H49 H51 2.5624 . no
H49 H52 3.5924 . no
H49 H54 2.3857 . no
H49 H56 2.5359 . no
H49 H62 3.5926 . no
H50 H53 2.5271 . no
H50 H56 3.5969 . no
H50 H57 2.3814 . no
H50 H58 2.5131 . no
H50 H59 3.5906 . no
H51 H55 3.5987 . no
H51 H56 2.5279 . no
H51 H57 2.3726 . no
H52 H60 2.3856 . no
H52 H61 3.5788 . no
H52 H62 2.4840 . no
H52 H63 2.4287 . no
H53 H58 2.5452 . no
H53 H60 2.3805 . no
H53 H62 3.5761 . no
H53 H63 2.5639 . no
H54 H55 2.3751 . no
H54 H56 2.3733 . no
H54 H61 2.3921 . no
H54 H62 2.3989 . no
H55 H57 2.3816 . no
H55 H58 3.5853 . no
H55 H59 2.5021 . no
H55 H61 2.5273 . no
H56 H57 2.3806 . no
H56 H59 3.5952 . no
H57 H58 2.4073 . no
H57 H59 2.4103 . no
H58 H60 2.3723 . no
H58 H61 3.5915 . no
H59 H60 2.3768 . no
H59 H61 2.5080 . no
H59 H62 3.5884 . no
H60 H61 2.3791 . no
H60 H62 2.3828 . no
H63 H66 3.1315 . no
H63 H68 2.3804 . no
H63 H69 3.0761 . no
H64 H65 2.3555 . no
H64 H66 2.8642 . no
H64 H67 2.3664 . no
H64 H68 2.8688 . no
H64 H69 2.3611 . no
H64 H70 2.3723 . no
H65 H70 3.5795 . no
H66 H68 2.5623 . no
H66 H70 2.9932 . no
H67 H68 2.9937 . no
H67 H69 3.5774 . no
H67 H70 2.4977 . no
N11 H38 3.1546 2_656 no
N12 H38 2.9656 2_656 no
N22 H31 3.2900 2_656 no
N32 H20 3.5642 3_667 no
C131 H32 3.3694 2_656 no
C131 H36 3.5671 2_656 no
C132 H58 3.3266 3_657 no
C132 H59 3.3330 3_657 no
C133 H10 3.4466 2_556 no
C133 H12 3.0382 2_556 no
C133 H36 3.5076 2_656 no
C134 H40 3.4446 2_646 no
C135 H30 3.2653 2_646 no
C136 H58 3.5076 3_657 no
C136 H60 3.4042 3_657 no
C137 H6 3.1818 2_546 no
C137 H35 3.3600 1_455 no
C137 H36 3.4386 1_455 no
C137 H37 3.0383 1_455 no
C137 H60 3.4997 3_657 no
C138 H37 3.3408 1_455 no
C139 H22 3.5468 2_546 no
C139 H52 3.4481 4_454 no
C139 H53 3.4246 4_454 no
C139 H63 3.3355 4_454 no
C140 H38 3.0881 2_656 no
C150 H12 3.5512 2_556 no
C150 H38 2.8645 2_656 no
C150 H69 3.2001 3_667 no
C160 H38 2.7926 2_656 no
C160 H39 3.5648 2_656 no
C170 H38 3.5150 2_656 no
C170 H55 3.2062 1_565 no
C170 H57 3.3728 1_565 no
C180 H19 3.5341 3_667 no
C180 H20 3.4887 3_667 no
C180 H50 3.2835 3_667 no
C180 H55 3.3190 1_565 no
C180 H57 3.2468 1_565 no
C180 H59 3.5833 1_565 no
C190 H14 3.4747 2_556 no
C190 H39 3.5544 2_656 no
C190 H50 3.3946 3_667 no
C190 H53 3.0123 3_667 no
C190 H57 3.3459 1_565 no
C231 H42 3.5555 2_646 no
C231 H43 3.1370 2_646 no
C232 H62 3.3866 3_757 no
C232 H67 3.4612 3_767 no
C233 H9 3.4943 2_656 no
C233 H10 3.5195 2_656 no
C234 H42 3.1095 2_646 no
C234 H43 3.1700 2_646 no
C235 H2 3.4232 2_646 no
C235 H26 3.4829 2_646 no
C236 H62 3.1678 3_757 no
C237 H2 3.5318 2_646 no
C237 H6 3.5481 2_646 no
C237 H12 3.4657 1_655 no
C237 H13 3.0162 1_655 no
C237 H60 3.2462 3_757 no
C237 H62 3.4076 3_757 no
C238 H13 3.1935 1_655 no
C238 H23 3.5030 2_646 no
C239 H23 3.1920 2_646 no
C239 H42 2.9590 2_646 no
C240 H31 3.5518 2_656 no
C240 H66 3.5825 3_767 no
C250 H8 3.3956 2_656 no
C250 H31 3.1868 2_656 no
C250 H66 2.9919 3_767 no
C260 H31 3.0453 2_656 no
C260 H66 3.4043 3_767 no
C270 H31 3.5546 2_656 no
C270 H54 3.3066 1_565 no
C280 H26 3.1792 2_656 no
C280 H31 2.9442 2_656 no
C280 H33 3.5150 1_565 no
C280 H39 3.1327 2_656 no
C280 H54 3.3636 1_565 no
C280 H56 3.1720 1_565 no
C290 H48 3.4139 3_767 no
C290 H52 3.5138 3_767 no
C290 H54 3.4061 1_565 no
C290 H63 3.5891 3_767 no
C290 H66 3.2296 3_767 no
C332 H21 3.4286 3_667 no
C332 H24 3.5579 3_667 no
C332 H57 3.4134 3_657 no
C333 H15 3.1008 4_555 no
C333 H22 3.4664 3_667 no
C333 H24 3.5402 3_667 no
C334 H41 3.4568 1_545 no
C334 H44 3.3180 1_545 no
C335 H18 2.9500 1_545 no
C335 H21 3.5045 1_545 no
C335 H41 3.3372 1_545 no
C335 H42 3.5691 1_545 no
C335 H44 3.2334 1_545 no
C335 H64 3.3522 1_545 no
C336 H18 3.5137 1_545 no
C336 H21 3.1272 1_545 no
C336 H24 3.4756 1_545 no
C336 H50 3.4961 3_657 no
C337 H5 3.1376 3_657 no
C337 H11 3.3657 3_657 no
C337 H21 3.3513 1_545 no
C338 H11 3.4020 3_657 no
C338 H35 3.2189 3_757 no
C339 H27 3.3415 3_757 no
C339 H34 3.4366 3_757 no
C339 H35 3.1150 3_757 no
C339 H67 3.1635 1_545 no
C339 H70 3.3699 1_545 no
C340 H20 3.4667 3_667 no
C350 H20 3.3473 3_667 no
C350 H22 3.5047 3_667 no
C350 H46 3.3002 3_767 no
C360 H20 3.4281 3_667 no
C370 H55 3.3634 1_565 no
C370 H61 3.1429 1_565 no
C380 H27 3.3592 3_767 no
C380 H46 3.2910 3_767 no
C380 H61 3.0648 1_565 no
C390 H5 3.4690 3_667 no
C390 H7 3.3163 3_667 no
C390 H17 3.5721 3_667 no
C390 H29 3.3549 3_767 no
C390 H59 3.3997 1_565 no
C390 H61 3.1957 1_565 no
H1 H55 2.8046 1_565 no
H2 C235 3.4232 2_656 no
H2 C237 3.5318 2_656 no
H2 H32 2.5406 2_656 no
H2 H34 3.4900 2_656 no
H2 H36 2.6838 2_656 no
H2 H38 3.5550 2_656 no
H3 H32 3.3653 2_656 no
H4 H58 3.1129 3_657 no
H4 H59 3.4161 3_657 no
H5 C337 3.1376 3_657 no
H5 C390 3.4690 3_667 no
H5 H58 2.9351 3_657 no
H5 H59 2.5338 3_657 no
H5 H60 3.3544 3_657 no
H5 H69 2.9333 3_667 no
H5 H70 3.1029 3_667 no
H6 C137 3.1818 2_556 no
H6 C237 3.5481 2_656 no
H6 H10 3.3457 2_556 no
H6 H11 3.3433 2_556 no
H6 H12 2.2995 2_556 no
H6 H13 3.4544 2_556 no
H6 H36 2.6033 2_656 no
H7 C390 3.3163 3_667 no
H7 H10 2.9017 2_556 no
H7 H12 2.9217 2_556 no
H7 H68 3.2089 3_667 no
H7 H69 2.9620 3_667 no
H7 H70 3.2249 3_667 no
H8 C250 3.3956 2_646 no
H8 H30 3.3223 2_646 no
H8 H40 2.4795 2_646 no
H8 H45 2.8241 2_646 no
H8 H68 3.5546 4_454 no
H9 C233 3.4943 2_646 no
H9 H29 3.5885 2_646 no
H9 H30 2.6814 2_646 no
H9 H37 3.5844 2_646 no
H10 C133 3.4466 2_546 no
H10 C233 3.5195 2_646 no
H10 H6 3.3457 2_546 no
H10 H7 2.9017 2_546 no
H10 H14 3.0354 2_546 no
H10 H29 3.2073 2_646 no
H10 H30 3.0675 2_646 no
H10 H37 3.3520 2_646 no
H10 H68 3.3151 4_454 no
H11 C337 3.3657 3_657 no
H11 C338 3.4020 3_657 no
H11 H6 3.3433 2_546 no
H11 H14 3.1287 2_546 no
H11 H53 3.5824 3_657 no
H11 H58 2.8078 3_657 no
H11 H59 3.4429 3_657 no
H11 H60 2.7093 3_657 no
H12 C133 3.0382 2_546 no
H12 C150 3.5512 2_546 no
H12 C237 3.4657 1_455 no
H12 H6 2.2994 2_546 no
H12 H7 2.9217 2_546 no
H12 H17 2.8429 2_546 no
H12 H35 3.3604 1_455 no
H12 H36 2.9719 1_455 no
H12 H37 2.9042 1_455 no
H13 C237 3.0162 1_455 no
H13 C238 3.1935 1_455 no
H13 H6 3.4544 2_546 no
H13 H35 2.5184 1_455 no
H13 H36 2.9671 1_455 no
H13 H37 2.5486 1_455 no
H13 H60 2.9262 3_657 no
H13 H70 3.1432 3_667 no
H14 C190 3.4747 2_546 no
H14 H10 3.0354 2_556 no
H14 H11 3.1287 2_556 no
H14 H22 3.1449 2_546 no
H14 H23 2.9761 2_546 no
H14 H37 2.7391 1_455 no
H15 C333 3.1008 4_454 no
H15 H22 3.5756 2_546 no
H15 H36 3.4291 2_656 no
H15 H45 3.5787 2_646 no
H15 H52 2.6017 4_454 no
H15 H53 2.7749 4_454 no
H15 H60 3.3422 4_454 no
H15 H63 3.1111 4_454 no
H16 H17 3.0211 2_546 no
H16 H22 2.9094 2_546 no
H16 H52 3.4557 4_454 no
H16 H53 3.2263 4_454 no
H16 H63 2.7059 4_454 no
H16 H68 2.9753 4_454 no
H17 C390 3.5721 3_667 no
H17 H12 2.8429 2_556 no
H17 H16 3.0211 2_556 no
H17 H38 3.2844 2_656 no
H17 H68 3.4454 3_667 no
H17 H69 2.8411 3_667 no
H18 C335 2.9500 1_565 no
H18 C336 3.5137 1_565 no
H18 H38 3.4676 2_656 no
H18 H39 3.2698 2_656 no
H18 H55 2.3829 1_565 no
H18 H56 2.7712 1_565 no
H18 H57 3.0518 1_565 no
H19 C180 3.5341 3_667 no
H19 H19 3.3207 3_667 no
H19 H20 2.8544 3_667 no
H19 H55 3.2420 1_565 no
H19 H59 3.5023 1_565 no
H20 N32 3.5642 3_667 no
H20 C180 3.4887 3_667 no
H20 C340 3.4667 3_667 no
H20 C350 3.3473 3_667 no
H20 C360 3.4281 3_667 no
H20 H19 2.8544 3_667 no
H20 H20 3.2235 3_667 no
H20 H50 3.2958 3_667 no
H20 H69 3.4059 3_667 no
H21 C332 3.4286 3_667 no
H21 C335 3.5045 1_565 no
H21 C336 3.1272 1_565 no
H21 C337 3.3513 1_565 no
H21 H50 2.5310 3_667 no
H21 H51 3.5546 3_667 no
H21 H55 2.9964 1_565 no
H21 H57 2.4409 1_565 no
H21 H59 2.8227 1_565 no
H22 C139 3.5468 2_556 no
H22 C333 3.4664 3_667 no
H22 C350 3.5047 3_667 no
H22 H14 3.1449 2_556 no
H22 H15 3.5756 2_556 no
H22 H16 2.9094 2_556 no
H22 H50 3.4044 3_667 no
H22 H53 2.5024 3_667 no
H22 H63 3.1715 3_667 no
H23 C238 3.5030 2_656 no
H23 C239 3.1920 2_656 no
H23 H14 2.9761 2_556 no
H23 H37 2.8774 2_656 no
H23 H38 2.9905 2_656 no
H23 H39 2.7445 2_656 no
H23 H53 3.5553 3_667 no
H24 C332 3.5579 3_667 no
H24 C333 3.5402 3_667 no
H24 C336 3.4756 1_565 no
H24 H50 2.6762 3_667 no
H24 H53 2.6644 3_667 no
H24 H56 3.5106 1_565 no
H24 H57 2.5699 1_565 no
H24 H58 2.8015 3_667 no
H25 H32 3.5971 2_656 no
H25 H43 3.2854 2_646 no
H26 C235 3.4829 2_656 no
H26 C280 3.1792 2_646 no
H26 H32 3.0844 2_656 no
H26 H33 2.9835 2_656 no
H26 H42 3.0121 2_646 no
H26 H43 2.5514 2_646 no
H26 H44 3.5613 2_646 no
H27 C339 3.3415 3_757 no
H27 C380 3.3592 3_767 no
H27 H61 2.9501 3_757 no
H27 H62 2.8039 3_757 no
H27 H66 3.4206 3_767 no
H27 H67 2.4986 3_767 no
H29 C390 3.3549 3_767 no
H29 H9 3.5885 2_656 no
H29 H10 3.2073 2_656 no
H29 H66 3.3195 3_767 no
H29 H67 3.2750 3_767 no
H29 H68 2.9429 3_767 no
H29 H70 2.9020 3_767 no
H30 C135 3.2653 2_656 no
H30 H8 3.3223 2_656 no
H30 H9 2.6814 2_656 no
H30 H10 3.0675 2_656 no
H31 N22 3.2900 2_646 no
H31 C240 3.5518 2_646 no
H31 C250 3.1868 2_646 no
H31 C260 3.0453 2_646 no
H31 C270 3.5546 2_646 no
H31 C280 2.9442 2_646 no
H31 H40 3.5203 2_646 no
H31 H42 2.5969 2_646 no
H31 H43 2.5430 2_646 no
H32 C131 3.3694 2_646 no
H32 H2 2.5406 2_646 no
H32 H3 3.3653 2_646 no
H32 H25 3.5971 2_646 no
H32 H26 3.0844 2_646 no
H32 H43 3.3037 1_545 no
H33 C280 3.5150 1_545 no
H33 H26 2.9835 2_646 no
H33 H43 3.1353 1_545 no
H33 H44 3.0666 1_545 no
H34 C339 3.4366 3_757 no
H34 H2 3.4900 2_646 no
H34 H43 3.5585 1_545 no
H34 H44 3.2642 1_545 no
H34 H47 3.3958 1_545 no
H34 H52 3.5670 3_757 no
H34 H62 2.5444 3_757 no
H35 C137 3.3600 1_655 no
H35 C338 3.2189 3_757 no
H35 C339 3.1150 3_757 no
H35 H12 3.3604 1_655 no
H35 H13 2.5184 1_655 no
H35 H60 2.4940 3_757 no
H35 H61 2.8885 3_757 no
H35 H62 2.8235 3_757 no
H35 H70 3.0460 3_767 no
H36 C131 3.5671 2_646 no
H36 C133 3.5076 2_646 no
H36 C137 3.4386 1_655 no
H36 H2 2.6838 2_646 no
H36 H6 2.6033 2_646 no
H36 H12 2.9719 1_655 no
H36 H13 2.9671 1_655 no
H36 H15 3.4291 2_646 no
H36 H60 3.1743 3_757 no
H37 C137 3.0383 1_655 no
H37 C138 3.3408 1_655 no
H37 H9 3.5844 2_656 no
H37 H10 3.3520 2_656 no
H37 H12 2.9042 1_655 no
H37 H13 2.5486 1_655 no
H37 H14 2.7391 1_655 no
H37 H23 2.8774 2_646 no
H38 N11 3.1545 2_646 no
H38 N12 2.9656 2_646 no
H38 C140 3.0881 2_646 no
H38 C150 2.8645 2_646 no
H38 C160 2.7926 2_646 no
H38 C170 3.5150 2_646 no
H38 H2 3.5550 2_646 no
H38 H17 3.2844 2_646 no
H38 H18 3.4676 2_646 no
H38 H23 2.9905 2_646 no
H38 H42 3.1990 2_646 no
H39 C160 3.5648 2_646 no
H39 C190 3.5544 2_646 no
H39 C280 3.1327 2_646 no
H39 H18 3.2698 2_646 no
H39 H23 2.7445 2_646 no
H39 H42 2.2815 2_646 no
H39 H43 3.2169 2_646 no
H40 C134 3.4446 2_656 no
H40 H8 2.4795 2_656 no
H40 H31 3.5203 2_656 no
H40 H66 2.8927 3_767 no
H40 H68 3.5428 3_767 no
H41 C334 3.4568 1_565 no
H41 C335 3.3372 1_565 no
H41 H54 2.7774 1_565 no
H41 H55 2.7970 1_565 no
H41 H56 3.3300 1_565 no
H42 C231 3.5555 2_656 no
H42 C234 3.1095 2_656 no
H42 C239 2.9590 2_656 no
H42 C335 3.5691 1_565 no
H42 H26 3.0121 2_656 no
H42 H31 2.5969 2_656 no
H42 H38 3.1990 2_656 no
H42 H39 2.2815 2_656 no
H42 H55 3.3680 1_565 no
H42 H56 2.9226 1_565 no
H43 C231 3.1370 2_656 no
H43 C234 3.1700 2_656 no
H43 H25 3.2854 2_656 no
H43 H26 2.5514 2_656 no
H43 H31 2.5430 2_656 no
H43 H32 3.3037 1_565 no
H43 H33 3.1353 1_565 no
H43 H34 3.5585 1_565 no
H43 H39 3.2169 2_656 no
H44 C334 3.3180 1_565 no
H44 C335 3.2334 1_565 no
H44 H26 3.5613 2_656 no
H44 H33 3.0666 1_565 no
H44 H34 3.2642 1_565 no
H44 H49 3.4364 1_565 no
H44 H54 2.6777 1_565 no
H44 H55 3.3446 1_565 no
H44 H56 2.6351 1_565 no
H45 H8 2.8241 2_656 no
H45 H15 3.5787 2_656 no
H45 H52 3.1430 3_767 no
H45 H63 3.1612 3_767 no
H45 H66 3.2368 3_767 no
H46 C350 3.3002 3_767 no
H46 C380 3.2910 3_767 no
H46 H48 3.3378 3_767 no
H46 H63 3.2369 3_767 no
H46 H65 3.3315 3_767 no
H46 H66 2.4749 3_767 no
H47 H34 3.3958 1_565 no
H47 H48 2.7148 3_767 no
H47 H52 3.1810 3_767 no
H47 H54 2.7403 1_565 no
H47 H62 3.5196 3_767 no
H48 C290 3.4139 3_767 no
H48 H46 3.3378 3_767 no
H48 H47 2.7148 3_767 no
H49 H44 3.4364 1_545 no
H50 C180 3.2835 3_667 no
H50 C190 3.3946 3_667 no
H50 C336 3.4961 3_657 no
H50 H20 3.2958 3_667 no
H50 H21 2.5310 3_667 no
H50 H22 3.4044 3_667 no
H50 H24 2.6762 3_667 no
H50 H57 2.6127 3_657 no
H50 H58 3.4763 3_657 no
H51 H21 3.5546 3_667 no
H51 H58 3.5152 3_657 no
H52 C139 3.4481 4_555 no
H52 C290 3.5138 3_767 no
H52 H15 2.6017 4_555 no
H52 H16 3.4557 4_555 no
H52 H34 3.5670 3_757 no
H52 H45 3.1430 3_767 no
H52 H47 3.1810 3_767 no
H53 C139 3.4246 4_555 no
H53 C190 3.0123 3_667 no
H53 H11 3.5824 3_657 no
H53 H15 2.7749 4_555 no
H53 H16 3.2263 4_555 no
H53 H22 2.5024 3_667 no
H53 H23 3.5553 3_667 no
H53 H24 2.6644 3_667 no
H54 C270 3.3066 1_545 no
H54 C280 3.3636 1_545 no
H54 C290 3.4061 1_545 no
H54 H41 2.7774 1_545 no
H54 H44 2.6777 1_545 no
H54 H47 2.7403 1_545 no
H54 H67 3.4251 1_545 no
H55 C170 3.2062 1_545 no
H55 C180 3.3190 1_545 no
H55 C370 3.3634 1_545 no
H55 H1 2.8046 1_545 no
H55 H18 2.3829 1_545 no
H55 H19 3.2420 1_545 no
H55 H21 2.9964 1_545 no
H55 H41 2.7970 1_545 no
H55 H42 3.3680 1_545 no
H55 H44 3.3446 1_545 no
H55 H64 2.4127 1_545 no
H56 C280 3.1720 1_545 no
H56 H18 2.7712 1_545 no
H56 H24 3.5106 1_545 no
H56 H41 3.3300 1_545 no
H56 H42 2.9226 1_545 no
H56 H44 2.6351 1_545 no
H57 C170 3.3728 1_545 no
H57 C180 3.2468 1_545 no
H57 C190 3.3459 1_545 no
H57 C332 3.4134 3_657 no
H57 H18 3.0518 1_545 no
H57 H21 2.4409 1_545 no
H57 H24 2.5699 1_545 no
H57 H50 2.6127 3_657 no
H57 H57 3.1687 3_657 no
H57 H58 3.1857 3_657 no
H58 C132 3.3266 3_657 no
H58 C136 3.5076 3_657 no
H58 H4 3.1129 3_657 no
H58 H5 2.9351 3_657 no
H58 H11 2.8078 3_657 no
H58 H24 2.8015 3_667 no
H58 H50 3.4763 3_657 no
H58 H51 3.5152 3_657 no
H58 H57 3.1857 3_657 no
H59 C132 3.3330 3_657 no
H59 C180 3.5833 1_545 no
H59 C390 3.3997 1_545 no
H59 H4 3.4161 3_657 no
H59 H5 2.5338 3_657 no
H59 H11 3.4429 3_657 no
H59 H19 3.5023 1_545 no
H59 H21 2.8227 1_545 no
H59 H64 3.1529 1_545 no
H59 H69 3.2136 1_545 no
H59 H70 2.8968 1_545 no
H60 C136 3.4042 3_657 no
H60 C137 3.4997 3_657 no
H60 C237 3.2462 3_757 no
H60 H5 3.3544 3_657 no
H60 H11 2.7093 3_657 no
H60 H13 2.9262 3_657 no
H60 H15 3.3422 4_555 no
H60 H35 2.4940 3_757 no
H60 H36 3.1743 3_757 no
H60 H70 3.4220 1_545 no
H61 C370 3.1429 1_545 no
H61 C380 3.0648 1_545 no
H61 C390 3.1957 1_545 no
H61 H27 2.9501 3_757 no
H61 H35 2.8885 3_757 no
H61 H64 2.7846 1_545 no
H61 H65 3.5367 1_545 no
H61 H67 2.3035 1_545 no
H61 H70 2.4749 1_545 no
H62 C232 3.3866 3_757 no
H62 C236 3.1678 3_757 no
H62 C237 3.4076 3_757 no
H62 H27 2.8039 3_757 no
H62 H34 2.5444 3_757 no
H62 H35 2.8235 3_757 no
H62 H47 3.5196 3_767 no
H62 H67 3.3347 1_545 no
H63 C139 3.3355 4_555 no
H63 C290 3.5891 3_767 no
H63 H15 3.1111 4_555 no
H63 H16 2.7059 4_555 no
H63 H22 3.1715 3_667 no
H63 H45 3.1612 3_767 no
H63 H46 3.2369 3_767 no
H64 C335 3.3522 1_565 no
H64 H55 2.4127 1_565 no
H64 H59 3.1529 1_565 no
H64 H61 2.7846 1_565 no
H65 H46 3.3315 3_767 no
H65 H61 3.5367 1_565 no
H65 H65 3.4369 3_767 no
H65 H66 3.5723 3_767 no
H66 C240 3.5825 3_767 no
H66 C250 2.9919 3_767 no
H66 C260 3.4043 3_767 no
H66 C290 3.2296 3_767 no
H66 H27 3.4206 3_767 no
H66 H29 3.3195 3_767 no
H66 H40 2.8927 3_767 no
H66 H45 3.2368 3_767 no
H66 H46 2.4749 3_767 no
H66 H65 3.5723 3_767 no
H67 C232 3.4612 3_767 no
H67 C339 3.1635 1_565 no
H67 H27 2.4986 3_767 no
H67 H29 3.2750 3_767 no
H67 H54 3.4251 1_565 no
H67 H61 2.3035 1_565 no
H67 H62 3.3347 1_565 no
H68 H7 3.2089 3_667 no
H68 H8 3.5546 4_555 no
H68 H10 3.3151 4_555 no
H68 H16 2.9753 4_555 no
H68 H17 3.4454 3_667 no
H68 H29 2.9429 3_767 no
H68 H40 3.5428 3_767 no
H69 C150 3.2001 3_667 no
H69 H5 2.9333 3_667 no
H69 H7 2.9620 3_667 no
H69 H17 2.8411 3_667 no
H69 H20 3.4059 3_667 no
H69 H59 3.2136 1_565 no
H70 C339 3.3699 1_565 no
H70 H5 3.1029 3_667 no
H70 H7 3.2249 3_667 no
H70 H13 3.1432 3_667 no
H70 H29 2.9020 3_767 no
H70 H35 3.0460 3_767 no
H70 H59 2.8968 1_565 no
H70 H60 3.4220 1_565 no
H70 H61 2.4749 1_565 no

loop_
_geom_torsion_atom_site_label_1
_geom_torsion_atom_site_label_2
_geom_torsion_atom_site_label_3
_geom_torsion_atom_site_label_4
_geom_torsion
_geom_torsion_publ_flag
N11 Tl1 N21 N22 41.75(18) no
N11 Tl1 N21 C240 -140.7(3) no
N21 Tl1 N11 N12 -50.1(2) no
N21 Tl1 N11 C140 151.6(3) no
N11 Tl1 N31 N32 -42.6(2) no
N11 Tl1 N31 C340 152.8(3) no
N31 Tl1 N11 N12 29.3(2) no
N31 Tl1 N11 C140 -129.0(3) no
N21 Tl1 N31 N32 33.9(2) no
N21 Tl1 N31 C340 -130.7(3) no
N31 Tl1 N21 N22 -39.46(19) no
N31 Tl1 N21 C240 138.1(3) no
Tl1 N11 N12 C160 -162.79(17) no
Tl1 N11 N12 B1 16.2(4) no
Tl1 N11 C140 C130 -18.4(5) no
Tl1 N11 C140 C150 160.5(2) no
N12 N11 C140 C130 -178.6(3) no
N12 N11 C140 C150 0.3(4) no
C140 N11 N12 C160 0.1(4) no
C140 N11 N12 B1 179.1(3) no
N11 N12 C160 C150 -0.5(4) no
N11 N12 C160 C170 178.7(3) no
N11 N12 B1 N22 50.9(4) no
N11 N12 B1 N32 -71.5(4) no
C160 N12 B1 N22 -130.3(4) no
C160 N12 B1 N32 107.3(4) no
B1 N12 C160 C150 -179.4(3) no
B1 N12 C160 C170 -0.3(6) no
Tl1 N21 N22 C260 177.31(14) no
Tl1 N21 N22 B1 1.2(4) no
Tl1 N21 C240 C230 0.4(5) no
Tl1 N21 C240 C250 -178.38(17) no
N22 N21 C240 C230 178.2(3) no
N22 N21 C240 C250 -0.6(4) no
C240 N21 N22 C260 -0.8(4) no
C240 N21 N22 B1 -176.8(3) no
N21 N22 C260 C250 1.8(4) no
N21 N22 C260 C270 -179.4(3) no
N21 N22 B1 N12 -60.6(4) no
N21 N22 B1 N32 62.6(4) no
C260 N22 B1 N12 124.2(4) no
C260 N22 B1 N32 -112.6(4) no
B1 N22 C260 C250 177.4(3) no
B1 N22 C260 C270 -3.8(5) no
Tl1 N31 N32 C360 -167.99(17) no
Tl1 N31 N32 B1 9.4(4) no
Tl1 N31 C340 C330 -12.3(6) no
Tl1 N31 C340 C350 166.9(2) no
N32 N31 C340 C330 -178.5(3) no
N32 N31 C340 C350 0.7(5) no
C340 N31 N32 C360 0.0(4) no
C340 N31 N32 B1 177.3(3) no
N31 N32 C360 C350 -0.7(4) no
N31 N32 C360 C370 174.8(3) no
N31 N32 B1 N12 54.0(5) no
N31 N32 B1 N22 -69.7(4) no
C360 N32 B1 N12 -129.3(4) no
C360 N32 B1 N22 107.1(4) no
B1 N32 C360 C350 -177.7(3) no
B1 N32 C360 C370 -2.3(6) no
C131 C130 C132 C136 -58.7(4) no
C132 C130 C131 C134 57.7(4) no
C131 C130 C133 C138 59.1(4) no
C133 C130 C131 C134 -60.0(4) no
C131 C130 C140 N11 -47.4(5) no
C131 C130 C140 C150 133.9(4) no
C140 C130 C131 C134 179.4(3) no
C132 C130 C133 C138 -59.7(4) no
C133 C130 C132 C136 59.3(4) no
C132 C130 C140 N11 74.4(5) no
C132 C130 C140 C150 -104.2(4) no
C140 C130 C132 C136 178.2(3) no
C133 C130 C140 N11 -167.5(4) no
C133 C130 C140 C150 13.8(5) no
C140 C130 C133 C138 -178.6(3) no
C130 C131 C134 C135 -58.6(5) no
C130 C131 C134 C139 61.1(4) no
C130 C132 C136 C135 59.7(4) no
C130 C132 C136 C137 -60.2(5) no
C130 C133 C138 C137 60.0(5) no
C130 C133 C138 C139 -59.2(5) no
C131 C134 C135 C136 59.6(5) no
C131 C134 C139 C138 -60.4(6) no
C135 C134 C139 C138 60.0(5) no
C139 C134 C135 C136 -60.0(5) no
C134 C135 C136 C132 -60.0(5) no
C134 C135 C136 C137 60.0(5) no
C132 C136 C137 C138 60.0(5) no
C135 C136 C137 C138 -59.9(5) no
C136 C137 C138 C133 -59.2(5) no
C136 C137 C138 C139 59.9(5) no
C133 C138 C139 C134 59.1(5) no
C137 C138 C139 C134 -59.7(5) no
N11 C140 C150 C160 -0.6(4) no
C130 C140 C150 C160 178.2(4) no
C140 C150 C160 N12 0.6(4) no
C140 C150 C160 C170 -178.4(4) no
N12 C160 C170 C180 -82.3(5) no
N12 C160 C170 C190 153.7(4) no
C150 C160 C170 C180 96.7(5) no
C150 C160 C170 C190 -27.3(6) no
C231 C230 C232 C236 57.2(5) no
C232 C230 C231 C234 -56.8(5) no
C231 C230 C233 C238 -59.2(4) no
C233 C230 C231 C234 60.3(4) no
C231 C230 C240 N21 59.7(5) no
C231 C230 C240 C250 -121.8(4) no
C240 C230 C231 C234 -178.3(3) no
C232 C230 C233 C238 59.2(4) no
C233 C230 C232 C236 -60.2(4) no
C232 C230 C240 N21 -61.8(4) no
C232 C230 C240 C250 116.7(4) no
C240 C230 C232 C236 179.5(3) no
C233 C230 C240 N21 179.6(3) no
C233 C230 C240 C250 -1.9(5) no
C240 C230 C233 C238 179.1(3) no
C230 C231 C234 C235 58.7(5) no
C230 C231 C234 C239 -61.2(4) no
C230 C232 C236 C235 -59.0(5) no
C230 C232 C236 C237 60.6(4) no
C230 C233 C238 C237 -59.8(4) no
C230 C233 C238 C239 60.1(5) no
C231 C234 C235 C236 -60.4(5) no
C231 C234 C239 C238 60.4(5) no
C235 C234 C239 C238 -59.5(5) no
C239 C234 C235 C236 58.7(5) no
C234 C235 C236 C232 60.5(5) no
C234 C235 C236 C237 -58.1(5) no
C232 C236 C237 C238 -60.1(5) no
C235 C236 C237 C238 59.1(5) no
C236 C237 C238 C233 60.0(5) no
C236 C237 C238 C239 -60.0(5) no
C233 C238 C239 C234 -60.2(5) no
C237 C238 C239 C234 59.9(6) no
N21 C240 C250 C260 1.7(4) no
C230 C240 C250 C260 -177.0(3) no
C240 C250 C260 N22 -2.1(4) no
C240 C250 C260 C270 179.1(3) no
N22 C260 C270 C280 -89.7(4) no
N22 C260 C270 C290 146.8(3) no
C250 C260 C270 C280 88.9(5) no
C250 C260 C270 C290 -34.6(5) no
C331 C330 C332 C336 57.2(4) no
C332 C330 C331 C334 -57.0(4) no
C331 C330 C333 C338 -59.7(4) no
C333 C330 C331 C334 59.6(4) no
C331 C330 C340 N31 67.5(5) no
C331 C330 C340 C350 -111.6(4) no
C340 C330 C331 C334 -179.9(3) no
C332 C330 C333 C338 57.7(4) no
C333 C330 C332 C336 -59.1(4) no
C332 C330 C340 N31 -53.9(5) no
C332 C330 C340 C350 127.0(4) no
C340 C330 C332 C336 179.5(3) no
C333 C330 C340 N31 -173.7(4) no
C333 C330 C340 C350 7.2(6) no
C340 C330 C333 C338 179.6(3) no
C330 C331 C334 C335 59.1(4) no
C330 C331 C334 C339 -61.2(4) no
C330 C332 C336 C335 -58.4(4) no
C330 C332 C336 C337 60.5(5) no
C330 C333 C338 C337 -59.4(5) no
C330 C333 C338 C339 61.2(4) no
C331 C334 C335 C336 -59.7(4) no
C331 C334 C339 C338 61.1(5) no
C335 C334 C339 C338 -59.4(4) no
C339 C334 C335 C336 60.2(4) no
C334 C335 C336 C332 59.1(4) no
C334 C335 C336 C337 -60.0(4) no
C332 C336 C337 C338 -59.4(5) no
C335 C336 C337 C338 60.2(4) no
C336 C337 C338 C333 59.4(5) no
C336 C337 C338 C339 -60.7(5) no
C333 C338 C339 C334 -61.1(4) no
C337 C338 C339 C334 60.0(5) no
N31 C340 C350 C360 -1.1(5) no
C330 C340 C350 C360 178.0(4) no
C340 C350 C360 N32 1.1(5) no
C340 C350 C360 C370 -174.2(4) no
N32 C360 C370 C380 -89.8(4) no
N32 C360 C370 C390 147.4(4) no
C350 C360 C370 C380 84.8(5) no
C350 C360 C370 C390 -38.0(6) no
